data_7223418
loop_
_publ_author_name
'Luo, Ching-Zong'
'Parthasarathy, Gandeepan'
'Wu, Yun-Ching'
'Chen, Wei-Chen'
'Cheng, Chien Hong'

_publ_section_title
;
 Copper Promoted Synthesis of Substituted Quinolines from Benzylic Azides
 and Alkynes
;
_journal_name_full 'RSC Adv.'
_journal_paper_doi 10.1039/C5RA23065A
_journal_year 2015
_chemical_formula_moiety 'C17 H15 N'
_chemical_formula_sum 'C17 H15 N'
_chemical_formula_weight 233.30
_chemical_name_systematic
;
 ?
;
_space_group_IT_number 14
_symmetry_cell_setting monoclinic
_symmetry_space_group_name_Hall '-P 2yn'
_symmetry_space_group_name_H-M 'P 1 21/n 1'
_atom_sites_solution_hydrogens geom
_atom_sites_solution_primary direct
_atom_sites_solution_secondary difmap
_audit_creation_method SHELXL-97
_audit_update_record
;
2015-08-15 deposited with the CCDC.
2015-12-02 downloaded from the CCDC.
;
_cell_angle_alpha 90.00
_cell_angle_beta 97.064(4)
_cell_angle_gamma 90.00
_cell_formula_units_Z 12
_cell_length_a 8.1521(7)
_cell_length_b 25.648(2)
_cell_length_c 18.4479(13)
_cell_measurement_reflns_used 0
_cell_measurement_temperature 200(2)
_cell_measurement_theta_max 0
_cell_measurement_theta_min 0
_cell_volume 3827.9(5)
_computing_molecular_graphics 'Ortep-3 for Windows (Farrugia, 1997)'
_computing_publication_material 'WinGX publication routines (Farrugia, 1999)'
_computing_structure_refinement 'SHELXL-97 (Sheldrick, 1997)'
_computing_structure_solution 'SHELXS-86 (Sheldrick, 1986)'
_diffrn_ambient_temperature 200(2)
_diffrn_measured_fraction_theta_full 0.990
_diffrn_measured_fraction_theta_max 0.990
_diffrn_radiation_monochromator graphite
_diffrn_radiation_source 'fine-focus sealed tube'
_diffrn_radiation_type MoK\a
_diffrn_radiation_wavelength 0.71073
_diffrn_reflns_av_R_equivalents 0.0436
_diffrn_reflns_av_sigmaI/netI 0.0488
_diffrn_reflns_limit_h_max 9
_diffrn_reflns_limit_h_min -9
_diffrn_reflns_limit_k_max 28
_diffrn_reflns_limit_k_min -30
_diffrn_reflns_limit_l_max 17
_diffrn_reflns_limit_l_min -21
_diffrn_reflns_number 21787
_diffrn_reflns_theta_full 25.02
_diffrn_reflns_theta_max 25.02
_diffrn_reflns_theta_min 2.22
_exptl_absorpt_coefficient_mu 0.070
_exptl_absorpt_correction_T_max 0.9930
_exptl_absorpt_correction_T_min 0.9577
_exptl_absorpt_correction_type multi-scan
_exptl_crystal_colour colorless
_exptl_crystal_density_diffrn 1.214
_exptl_crystal_density_method 'not measured'
_exptl_crystal_description prism
_exptl_crystal_F_000 1488
_exptl_crystal_size_max 0.62
_exptl_crystal_size_mid 0.35
_exptl_crystal_size_min 0.10
_refine_diff_density_max 0.130
_refine_diff_density_min -0.176
_refine_diff_density_rms 0.034
_refine_ls_extinction_method none
_refine_ls_goodness_of_fit_ref 1.012
_refine_ls_hydrogen_treatment constr
_refine_ls_matrix_type full
_refine_ls_number_parameters 487
_refine_ls_number_reflns 6688
_refine_ls_number_restraints 0
_refine_ls_restrained_S_all 1.012
_refine_ls_R_factor_all 0.0707
_refine_ls_R_factor_gt 0.0423
_refine_ls_shift/su_max 0.000
_refine_ls_shift/su_mean 0.000
_refine_ls_structure_factor_coef Fsqd
_refine_ls_weighting_details 'calc w=1/[\s^2^(Fo^2^)+(0.0514P)^2^+0.3217P] where P=(Fo^2^+2Fc^2^)/3'
_refine_ls_weighting_scheme calc
_refine_ls_wR_factor_gt 0.0944
_refine_ls_wR_factor_ref 0.1080
_reflns_number_gt 4776
_reflns_number_total 6688
_reflns_threshold_expression >2sigma(I)
_cod_data_source_file c5ra23065a2.cif
_cod_data_source_block a16797
_cod_original_cell_volume 3827.8(6)
_cod_original_sg_symbol_H-M 'P 21/n'
_cod_database_code 7223418

loop_
_symmetry_equiv_pos_as_xyz
'x, y, z'
'-x+1/2, y+1/2, -z+1/2'
'-x, -y, -z'
'x-1/2, -y-1/2, z-1/2'

loop_
_atom_site_label
_atom_site_type_symbol
_atom_site_fract_x
_atom_site_fract_y
_atom_site_fract_z
_atom_site_U_iso_or_equiv
_atom_site_adp_type
_atom_site_occupancy
_atom_site_symmetry_multiplicity
_atom_site_calc_flag
_atom_site_refinement_flags
C1 C 0.5194(2) 0.44520(6) 0.43196(7) 0.0306(4) Uani 1 1 d .
C2 C 0.5938(2) 0.40015(7) 0.46584(8) 0.0384(4) Uani 1 1 d .
H2 H 0.5263 0.3739 0.4832 0.046 Uiso 1 1 calc R
C3 C 0.7609(2) 0.39391(7) 0.47389(9) 0.0419(5) Uani 1 1 d .
H3 H 0.8091 0.3634 0.4966 0.050 Uiso 1 1 calc R
C4 C 0.8626(2) 0.43253(7) 0.44862(9) 0.0414(5) Uani 1 1 d .
H4 H 0.9790 0.4278 0.4538 0.050 Uiso 1 1 calc R
C5 C 0.7944(2) 0.47683(7) 0.41670(8) 0.0349(4) Uani 1 1 d .
H5 H 0.8645 0.5028 0.4003 0.042 Uiso 1 1 calc R
C6 C 0.6208(2) 0.48477(6) 0.40753(7) 0.0275(4) Uani 1 1 d .
C7 C 0.5434(2) 0.53052(6) 0.37453(7) 0.0272(4) Uani 1 1 d .
C8 C 0.64758(19) 0.57330(6) 0.34963(7) 0.0279(4) Uani 1 1 d .
C9 C 0.7520(2) 0.60212(6) 0.40041(8) 0.0322(4) Uani 1 1 d .
H9 H 0.7555 0.5947 0.4510 0.039 Uiso 1 1 calc R
C10 C 0.8502(2) 0.64126(7) 0.37778(9) 0.0355(4) Uani 1 1 d .
H10 H 0.9207 0.6606 0.4129 0.043 Uiso 1 1 calc R
C11 C 0.8465(2) 0.65247(7) 0.30426(9) 0.0396(4) Uani 1 1 d .
H11 H 0.9141 0.6795 0.2888 0.048 Uiso 1 1 calc R
C12 C 0.7441(2) 0.62422(7) 0.25338(9) 0.0431(5) Uani 1 1 d .
H12 H 0.7414 0.6318 0.2028 0.052 Uiso 1 1 calc R
C13 C 0.6457(2) 0.58498(7) 0.27579(8) 0.0370(4) Uani 1 1 d .
H13 H 0.5759 0.5657 0.2404 0.044 Uiso 1 1 calc R
C14 C 0.3728(2) 0.53380(6) 0.36753(8) 0.0304(4) Uani 1 1 d .
C15 C 0.2732(2) 0.57954(7) 0.33473(8) 0.0375(4) Uani 1 1 d .
H15A H 0.3469 0.6101 0.3338 0.045 Uiso 1 1 calc R
H15B H 0.1873 0.5883 0.3663 0.045 Uiso 1 1 calc R
C16 C 0.1900(2) 0.56905(8) 0.25734(9) 0.0530(5) Uani 1 1 d .
H16A H 0.1280 0.6000 0.2389 0.080 Uiso 1 1 calc R
H16B H 0.1143 0.5394 0.2580 0.080 Uiso 1 1 calc R
H16C H 0.2745 0.5610 0.2255 0.080 Uiso 1 1 calc R
C17 C 0.2851(2) 0.49145(7) 0.39366(8) 0.0364(4) Uani 1 1 d .
H17 H 0.1680 0.4942 0.3883 0.044 Uiso 1 1 calc R
C18 C 0.8547(2) 0.23909(6) 0.62401(8) 0.0301(4) Uani 1 1 d .
C19 C 0.7610(2) 0.25243(7) 0.55708(9) 0.0389(4) Uani 1 1 d .
H19 H 0.8075 0.2481 0.5127 0.047 Uiso 1 1 calc R
C20 C 0.6052(2) 0.27138(7) 0.55543(9) 0.0442(5) Uani 1 1 d .
H20 H 0.5427 0.2796 0.5100 0.053 Uiso 1 1 calc R
C21 C 0.5359(2) 0.27890(7) 0.62082(10) 0.0449(5) Uani 1 1 d .
H21 H 0.4267 0.2922 0.6192 0.054 Uiso 1 1 calc R
C22 C 0.6245(2) 0.26726(7) 0.68679(9) 0.0365(4) Uani 1 1 d .
H22 H 0.5768 0.2731 0.7305 0.044 Uiso 1 1 calc R
C23 C 0.7868(2) 0.24663(6) 0.69050(8) 0.0276(4) Uani 1 1 d .
C24 C 0.8836(2) 0.23130(6) 0.75745(8) 0.0270(4) Uani 1 1 d .
C25 C 0.8158(2) 0.23826(6) 0.82870(8) 0.0296(4) Uani 1 1 d .
C26 C 0.7938(2) 0.28767(7) 0.85684(9) 0.0433(5) Uani 1 1 d .
H26 H 0.8217 0.3176 0.8305 0.052 Uiso 1 1 calc R
C27 C 0.7317(2) 0.29376(9) 0.92303(10) 0.0510(5) Uani 1 1 d .
H27 H 0.7175 0.3278 0.9416 0.061 Uiso 1 1 calc R
C28 C 0.6905(2) 0.25104(9) 0.96204(9) 0.0466(5) Uani 1 1 d .
H28 H 0.6485 0.2554 1.0075 0.056 Uiso 1 1 calc R
C29 C 0.7106(2) 0.20206(8) 0.93460(8) 0.0438(5) Uani 1 1 d .
H29 H 0.6817 0.1724 0.9612 0.053 Uiso 1 1 calc R
C30 C 0.7730(2) 0.19521(7) 0.86834(8) 0.0343(4) Uani 1 1 d .
H30 H 0.7863 0.1610 0.8501 0.041 Uiso 1 1 calc R
C31 C 1.0376(2) 0.21022(6) 0.75390(8) 0.0305(4) Uani 1 1 d .
C32 C 1.1556(2) 0.19439(8) 0.81945(9) 0.0442(5) Uani 1 1 d .
H32A H 1.2142 0.1622 0.8078 0.053 Uiso 1 1 calc R
H32B H 1.0921 0.1865 0.8606 0.053 Uiso 1 1 calc R
C33 C 1.2805(3) 0.23632(11) 0.84255(11) 0.0753(7) Uani 1 1 d .
H33A H 1.3549 0.2244 0.8851 0.113 Uiso 1 1 calc R
H33B H 1.2231 0.2680 0.8553 0.113 Uiso 1 1 calc R
H33C H 1.3447 0.2439 0.8023 0.113 Uiso 1 1 calc R
C34 C 1.0920(2) 0.20516(7) 0.68412(8) 0.0366(4) Uani 1 1 d .
H34 H 1.1989 0.1908 0.6826 0.044 Uiso 1 1 calc R
C35 C 0.1069(2) -0.07386(7) 0.56681(7) 0.0323(4) Uani 1 1 d .
C36 C 0.1652(2) -0.12182(7) 0.54181(8) 0.0416(5) Uani 1 1 d .
H36 H 0.0887 -0.1482 0.5242 0.050 Uiso 1 1 calc R
C37 C 0.3305(3) -0.13026(8) 0.54297(9) 0.0459(5) Uani 1 1 d .
H37 H 0.3684 -0.1627 0.5265 0.055 Uiso 1 1 calc R
C38 C 0.4455(2) -0.09171(7) 0.56811(9) 0.0443(5) Uani 1 1 d .
H38 H 0.5604 -0.0981 0.5683 0.053 Uiso 1 1 calc R
C39 C 0.3929(2) -0.04513(7) 0.59236(8) 0.0373(4) Uani 1 1 d .
H39 H 0.4720 -0.0193 0.6093 0.045 Uiso 1 1 calc R
C40 C 0.2220(2) -0.03460(6) 0.59276(7) 0.0293(4) Uani 1 1 d .
C41 C 0.1615(2) 0.01347(6) 0.61765(7) 0.0289(4) Uani 1 1 d .
C42 C 0.28210(19) 0.05477(6) 0.64616(8) 0.0297(4) Uani 1 1 d .
C43 C 0.3550(2) 0.05375(7) 0.71855(9) 0.0394(4) Uani 1 1 d .
H43 H 0.3268 0.0269 0.7502 0.047 Uiso 1 1 calc R
C44 C 0.4679(2) 0.09153(7) 0.74463(10) 0.0450(5) Uani 1 1 d .
H44 H 0.5158 0.0907 0.7942 0.054 Uiso 1 1 calc R
C45 C 0.5114(2) 0.13033(7) 0.69917(10) 0.0431(5) Uani 1 1 d .
H45 H 0.5898 0.1560 0.7172 0.052 Uiso 1 1 calc R
C46 C 0.4405(2) 0.13175(7) 0.62732(9) 0.0425(5) Uani 1 1 d .
H46 H 0.4702 0.1586 0.5959 0.051 Uiso 1 1 calc R
C47 C 0.3260(2) 0.09415(7) 0.60067(9) 0.0378(4) Uani 1 1 d .
H47 H 0.2776 0.0954 0.5511 0.045 Uiso 1 1 calc R
C48 C -0.0068(2) 0.02080(7) 0.61426(8) 0.0316(4) Uani 1 1 d .
C49 C -0.0834(2) 0.06968(7) 0.63987(9) 0.0398(4) Uani 1 1 d .
H49A H -0.1981 0.0726 0.6154 0.048 Uiso 1 1 calc R
H49B H -0.0208 0.1002 0.6252 0.048 Uiso 1 1 calc R
C50 C -0.0858(2) 0.07096(8) 0.72265(9) 0.0491(5) Uani 1 1 d .
H50A H -0.1371 0.1035 0.7363 0.074 Uiso 1 1 calc R
H50B H 0.0277 0.0690 0.7472 0.074 Uiso 1 1 calc R
H50C H -0.1494 0.0412 0.7374 0.074 Uiso 1 1 calc R
C51 C -0.1096(2) -0.02100(7) 0.58638(8) 0.0383(4) Uani 1 1 d .
H51 H -0.2255 -0.0156 0.5834 0.046 Uiso 1 1 calc R
N1 N 0.34995(18) 0.44872(6) 0.42457(7) 0.0368(4) Uani 1 1 d .
N2 N 1.00851(18) 0.21851(6) 0.62136(7) 0.0364(4) Uani 1 1 d .
N3 N -0.06055(18) -0.06670(6) 0.56422(7) 0.0393(4) Uani 1 1 d .

loop_
_atom_site_aniso_label
_atom_site_aniso_U_11
_atom_site_aniso_U_22
_atom_site_aniso_U_33
_atom_site_aniso_U_23
_atom_site_aniso_U_13
_atom_site_aniso_U_12
C1 0.0364(10) 0.0308(10) 0.0245(7) -0.0024(7) 0.0031(7) -0.0023(8)
C2 0.0496(12) 0.0304(11) 0.0349(8) 0.0013(7) 0.0040(8) -0.0036(9)
C3 0.0531(13) 0.0313(11) 0.0397(9) 0.0024(8) -0.0012(9) 0.0073(10)
C4 0.0388(11) 0.0408(12) 0.0432(9) -0.0006(8) -0.0003(8) 0.0077(9)
C5 0.0331(10) 0.0343(11) 0.0373(8) -0.0002(7) 0.0040(7) -0.0015(9)
C6 0.0296(9) 0.0294(10) 0.0236(7) -0.0029(6) 0.0034(7) -0.0008(8)
C7 0.0303(10) 0.0283(10) 0.0232(7) -0.0039(6) 0.0042(7) -0.0030(8)
C8 0.0268(9) 0.0265(9) 0.0306(8) -0.0006(7) 0.0050(7) 0.0024(7)
C9 0.0326(10) 0.0323(10) 0.0312(8) 0.0003(7) 0.0027(7) 0.0005(8)
C10 0.0321(10) 0.0328(10) 0.0415(9) -0.0050(7) 0.0042(8) -0.0023(8)
C11 0.0402(11) 0.0332(11) 0.0482(10) -0.0006(8) 0.0173(8) -0.0077(9)
C12 0.0529(12) 0.0447(12) 0.0338(9) 0.0022(8) 0.0135(8) -0.0090(10)
C13 0.0405(11) 0.0384(11) 0.0322(8) -0.0035(7) 0.0044(7) -0.0072(9)
C14 0.0301(10) 0.0327(10) 0.0285(7) -0.0029(7) 0.0036(7) -0.0003(8)
C15 0.0332(10) 0.0371(11) 0.0420(9) -0.0001(8) 0.0042(8) 0.0034(9)
C16 0.0498(13) 0.0593(14) 0.0478(10) 0.0070(9) -0.0031(9) 0.0153(11)
C17 0.0295(10) 0.0438(12) 0.0358(8) -0.0026(8) 0.0039(7) -0.0036(9)
C18 0.0339(10) 0.0264(10) 0.0299(8) 0.0006(7) 0.0037(7) -0.0049(8)
C19 0.0484(13) 0.0351(11) 0.0321(8) 0.0047(7) 0.0001(8) -0.0086(9)
C20 0.0498(13) 0.0349(11) 0.0434(10) 0.0092(8) -0.0118(9) -0.0041(10)
C21 0.0347(11) 0.0347(11) 0.0623(12) 0.0067(9) -0.0061(9) 0.0048(9)
C22 0.0312(10) 0.0321(11) 0.0466(9) 0.0027(8) 0.0065(8) 0.0019(8)
C23 0.0288(10) 0.0210(9) 0.0332(8) 0.0018(6) 0.0045(7) -0.0029(7)
C24 0.0293(10) 0.0236(9) 0.0289(7) 0.0006(6) 0.0063(7) -0.0026(7)
C25 0.0256(9) 0.0350(10) 0.0287(7) -0.0011(7) 0.0049(7) 0.0003(8)
C26 0.0466(12) 0.0385(12) 0.0475(10) -0.0062(8) 0.0160(9) -0.0029(10)
C27 0.0441(12) 0.0580(14) 0.0529(11) -0.0234(10) 0.0143(9) -0.0004(11)
C28 0.0325(11) 0.0790(16) 0.0294(8) -0.0092(9) 0.0082(8) 0.0000(11)
C29 0.0348(11) 0.0673(15) 0.0299(8) 0.0085(9) 0.0062(8) -0.0006(10)
C30 0.0322(10) 0.0407(11) 0.0298(8) 0.0027(7) 0.0031(7) 0.0000(8)
C31 0.0313(10) 0.0292(10) 0.0316(8) 0.0020(7) 0.0067(7) 0.0022(8)
C32 0.0357(11) 0.0585(13) 0.0383(9) 0.0082(8) 0.0047(8) 0.0144(10)
C33 0.0571(16) 0.110(2) 0.0531(12) 0.0085(12) -0.0169(11) -0.0117(15)
C34 0.0299(10) 0.0423(11) 0.0389(9) -0.0015(8) 0.0090(8) 0.0064(9)
C35 0.0362(11) 0.0354(10) 0.0256(7) 0.0024(7) 0.0045(7) -0.0064(8)
C36 0.0533(13) 0.0364(11) 0.0354(9) -0.0060(8) 0.0069(8) -0.0113(10)
C37 0.0575(13) 0.0379(12) 0.0449(10) -0.0101(8) 0.0164(9) -0.0014(10)
C38 0.0423(12) 0.0433(12) 0.0495(10) -0.0057(9) 0.0150(9) 0.0024(10)
C39 0.0361(11) 0.0369(11) 0.0400(9) -0.0045(8) 0.0083(8) -0.0015(9)
C40 0.0315(10) 0.0322(10) 0.0243(7) 0.0022(7) 0.0042(7) -0.0028(8)
C41 0.0302(10) 0.0300(10) 0.0264(7) 0.0045(7) 0.0034(7) -0.0035(8)
C42 0.0253(9) 0.0293(10) 0.0352(8) -0.0018(7) 0.0071(7) 0.0002(8)
C43 0.0369(11) 0.0402(11) 0.0399(9) 0.0054(8) -0.0005(8) -0.0053(9)
C44 0.0381(11) 0.0466(12) 0.0471(10) -0.0025(9) -0.0079(8) -0.0046(10)
C45 0.0277(10) 0.0369(12) 0.0643(11) -0.0095(9) 0.0041(9) -0.0045(9)
C46 0.0432(12) 0.0334(11) 0.0540(11) 0.0007(8) 0.0181(9) -0.0064(9)
C47 0.0412(11) 0.0358(11) 0.0377(9) -0.0017(8) 0.0102(8) -0.0059(9)
C48 0.0293(10) 0.0342(10) 0.0310(8) 0.0063(7) 0.0029(7) -0.0017(8)
C49 0.0314(10) 0.0387(11) 0.0493(10) 0.0063(8) 0.0044(8) 0.0009(9)
C50 0.0477(13) 0.0493(13) 0.0517(11) -0.0039(9) 0.0121(9) 0.0080(10)
C51 0.0285(10) 0.0449(12) 0.0407(9) 0.0059(8) 0.0005(8) -0.0042(9)
N1 0.0370(9) 0.0368(9) 0.0369(7) 0.0025(6) 0.0058(6) -0.0062(7)
N2 0.0378(9) 0.0413(9) 0.0311(7) -0.0013(6) 0.0087(6) 0.0010(7)
N3 0.0381(10) 0.0417(10) 0.0372(7) 0.0003(7) 0.0008(7) -0.0082(8)

loop_
_atom_type_symbol
_atom_type_description
_atom_type_scat_dispersion_real
_atom_type_scat_dispersion_imag
_atom_type_scat_source
C C 0.0033 0.0016 'International Tables Vol C Tables 4.2.6.8 and 6.1.1.4'
H H 0.0000 0.0000 'International Tables Vol C Tables 4.2.6.8 and 6.1.1.4'
N N 0.0061 0.0033 'International Tables Vol C Tables 4.2.6.8 and 6.1.1.4'

loop_
_geom_angle_atom_site_label_1
_geom_angle_atom_site_label_2
_geom_angle_atom_site_label_3
_geom_angle
N1 C1 C2 117.98(15)
N1 C1 C6 122.69(15)
C2 C1 C6 119.33(16)
C3 C2 C1 120.91(17)
C3 C2 H2 119.5
C1 C2 H2 119.5
C2 C3 C4 120.20(17)
C2 C3 H3 119.9
C4 C3 H3 119.9
C5 C4 C3 120.24(17)
C5 C4 H4 119.9
C3 C4 H4 119.9
C4 C5 C6 121.16(17)
C4 C5 H5 119.4
C6 C5 H5 119.4
C1 C6 C5 118.15(15)
C1 C6 C7 118.55(15)
C5 C6 C7 123.29(15)
C14 C7 C6 118.35(14)
C14 C7 C8 121.97(14)
C6 C7 C8 119.67(14)
C13 C8 C9 118.31(15)
C13 C8 C7 121.36(14)
C9 C8 C7 120.33(13)
C10 C9 C8 120.68(14)
C10 C9 H9 119.7
C8 C9 H9 119.7
C9 C10 C11 120.28(16)
C9 C10 H10 119.9
C11 C10 H10 119.9
C12 C11 C10 119.70(16)
C12 C11 H11 120.1
C10 C11 H11 120.1
C13 C12 C11 120.21(15)
C13 C12 H12 119.9
C11 C12 H12 119.9
C12 C13 C8 120.82(15)
C12 C13 H13 119.6
C8 C13 H13 119.6
C7 C14 C17 117.71(15)
C7 C14 C15 124.71(15)
C17 C14 C15 117.57(15)
C14 C15 C16 113.12(14)
C14 C15 H15A 109.0
C16 C15 H15A 109.0
C14 C15 H15B 109.0
C16 C15 H15B 109.0
H15A C15 H15B 107.8
C15 C16 H16A 109.5
C15 C16 H16B 109.5
H16A C16 H16B 109.5
C15 C16 H16C 109.5
H16A C16 H16C 109.5
H16B C16 H16C 109.5
N1 C17 C14 126.38(16)
N1 C17 H17 116.8
C14 C17 H17 116.8
N2 C18 C19 117.56(14)
N2 C18 C23 122.72(13)
C19 C18 C23 119.71(16)
C20 C19 C18 120.74(16)
C20 C19 H19 119.6
C18 C19 H19 119.6
C19 C20 C21 120.23(15)
C19 C20 H20 119.9
C21 C20 H20 119.9
C22 C21 C20 120.55(17)
C22 C21 H21 119.7
C20 C21 H21 119.7
C21 C22 C23 120.74(16)
C21 C22 H22 119.6
C23 C22 H22 119.6
C22 C23 C18 118.01(14)
C22 C23 C24 123.65(14)
C18 C23 C24 118.30(14)
C31 C24 C23 118.34(13)
C31 C24 C25 121.73(13)
C23 C24 C25 119.93(14)
C26 C25 C30 118.34(15)
C26 C25 C24 121.00(14)
C30 C25 C24 120.66(14)
C27 C26 C25 120.64(17)
C27 C26 H26 119.7
C25 C26 H26 119.7
C28 C27 C26 120.67(18)
C28 C27 H27 119.7
C26 C27 H27 119.7
C29 C28 C27 119.24(16)
C29 C28 H28 120.4
C27 C28 H28 120.4
C28 C29 C30 120.87(17)
C28 C29 H29 119.6
C30 C29 H29 119.6
C29 C30 C25 120.24(17)
C29 C30 H30 119.9
C25 C30 H30 119.9
C24 C31 C34 117.91(14)
C24 C31 C32 124.35(14)
C34 C31 C32 117.68(15)
C31 C32 C33 112.18(16)
C31 C32 H32A 109.2
C33 C32 H32A 109.2
C31 C32 H32B 109.2
C33 C32 H32B 109.2
H32A C32 H32B 107.9
C32 C33 H33A 109.5
C32 C33 H33B 109.5
H33A C33 H33B 109.5
C32 C33 H33C 109.5
H33A C33 H33C 109.5
H33B C33 H33C 109.5
N2 C34 C31 126.16(16)
N2 C34 H34 116.9
C31 C34 H34 116.9
N3 C35 C36 118.51(16)
N3 C35 C40 122.04(15)
C36 C35 C40 119.45(16)
C37 C36 C35 120.26(17)
C37 C36 H36 119.9
C35 C36 H36 119.9
C36 C37 C38 120.86(17)
C36 C37 H37 119.6
C38 C37 H37 119.6
C39 C38 C37 120.16(18)
C39 C38 H38 119.9
C37 C38 H38 119.9
C38 C39 C40 121.11(17)
C38 C39 H39 119.4
C40 C39 H39 119.4
C35 C40 C39 118.16(15)
C35 C40 C41 118.82(15)
C39 C40 C41 123.03(15)
C48 C41 C40 119.03(15)
C48 C41 C42 121.78(15)
C40 C41 C42 119.18(14)
C47 C42 C43 118.80(15)
C47 C42 C41 120.65(14)
C43 C42 C41 120.54(14)
C44 C43 C42 120.52(16)
C44 C43 H43 119.7
C42 C43 H43 119.7
C45 C44 C43 120.37(16)
C45 C44 H44 119.8
C43 C44 H44 119.8
C44 C45 C46 119.74(17)
C44 C45 H45 120.1
C46 C45 H45 120.1
C45 C46 C47 120.35(16)
C45 C46 H46 119.8
C47 C46 H46 119.8
C42 C47 C46 120.21(15)
C42 C47 H47 119.9
C46 C47 H47 119.9
C41 C48 C51 117.01(16)
C41 C48 C49 123.32(15)
C51 C48 C49 119.65(16)
C48 C49 C50 112.86(14)
C48 C49 H49A 109.0
C50 C49 H49A 109.0
C48 C49 H49B 109.0
C50 C49 H49B 109.0
H49A C49 H49B 107.8
C49 C50 H50A 109.5
C49 C50 H50B 109.5
H50A C50 H50B 109.5
C49 C50 H50C 109.5
H50A C50 H50C 109.5
H50B C50 H50C 109.5
N3 C51 C48 126.55(17)
N3 C51 H51 116.7
C48 C51 H51 116.7
C17 N1 C1 116.32(14)
C34 N2 C18 116.56(13)
C51 N3 C35 116.51(15)

loop_
_geom_bond_atom_site_label_1
_geom_bond_atom_site_label_2
_geom_bond_distance
C1 N1 1.374(2)
C1 C2 1.414(2)
C1 C6 1.417(2)
C2 C3 1.362(2)
C2 H2 0.9500
C3 C4 1.407(3)
C3 H3 0.9500
C4 C5 1.366(2)
C4 H4 0.9500
C5 C6 1.419(2)
C5 H5 0.9500
C6 C7 1.432(2)
C7 C14 1.384(2)
C7 C8 1.494(2)
C8 C13 1.393(2)
C8 C9 1.398(2)
C9 C10 1.380(2)
C9 H9 0.9500
C10 C11 1.383(2)
C10 H10 0.9500
C11 C12 1.382(2)
C11 H11 0.9500
C12 C13 1.382(2)
C12 H12 0.9500
C13 H13 0.9500
C14 C17 1.417(2)
C14 C15 1.510(2)
C15 C16 1.527(2)
C15 H15A 0.9900
C15 H15B 0.9900
C16 H16A 0.9800
C16 H16B 0.9800
C16 H16C 0.9800
C17 N1 1.316(2)
C17 H17 0.9500
C18 N2 1.367(2)
C18 C19 1.412(2)
C18 C23 1.420(2)
C19 C20 1.356(3)
C19 H19 0.9500
C20 C21 1.407(2)
C20 H20 0.9500
C21 C22 1.370(2)
C21 H21 0.9500
C22 C23 1.418(2)
C22 H22 0.9500
C23 C24 1.436(2)
C24 C31 1.376(2)
C24 C25 1.498(2)
C25 C26 1.389(2)
C25 C30 1.392(2)
C26 C27 1.387(2)
C26 H26 0.9500
C27 C28 1.375(3)
C27 H27 0.9500
C28 C29 1.372(3)
C28 H28 0.9500
C29 C30 1.391(2)
C29 H29 0.9500
C30 H30 0.9500
C31 C34 1.418(2)
C31 C32 1.505(2)
C32 C33 1.506(3)
C32 H32A 0.9900
C32 H32B 0.9900
C33 H33A 0.9800
C33 H33B 0.9800
C33 H33C 0.9800
C34 N2 1.314(2)
C34 H34 0.9500
C35 N3 1.372(2)
C35 C36 1.416(2)
C35 C40 1.419(2)
C36 C37 1.363(2)
C36 H36 0.9500
C37 C38 1.402(3)
C37 H37 0.9500
C38 C39 1.363(2)
C38 H38 0.9500
C39 C40 1.420(2)
C39 H39 0.9500
C40 C41 1.425(2)
C41 C48 1.379(2)
C41 C42 1.496(2)
C42 C47 1.388(2)
C42 C43 1.394(2)
C43 C44 1.381(2)
C43 H43 0.9500
C44 C45 1.375(3)
C44 H44 0.9500
C45 C46 1.380(2)
C45 H45 0.9500
C46 C47 1.389(2)
C46 H46 0.9500
C47 H47 0.9500
C48 C51 1.418(2)
C48 C49 1.503(2)
C49 C50 1.530(2)
C49 H49A 0.9900
C49 H49B 0.9900
C50 H50A 0.9800
C50 H50B 0.9800
C50 H50C 0.9800
C51 N3 1.319(2)
C51 H51 0.9500
